data_7019493
loop_
_publ_author_name
'Wu, Huilu'
'Yuan, Jingkun'
'Bai, Ying'
'Pan, Guolong'
'Wang, Hua'
'Kong, Jin'
'Fan, Xuyang'
'Liu, Hongmei'

_publ_section_title
;
 Synthesis, structure, DNA-binding properties and antioxidant activity of
 silver(i) complexes containing V-shaped bis-benzimidazole ligands.
;
_journal_issue 29
_journal_name_full 'Dalton transactions (Cambridge, England : 2003)'
_journal_page_first 8829
_journal_page_last 8838
_journal_paper_doi 10.1039/c2dt30512g
_journal_volume 41
_journal_year 2012
_chemical_formula_sum 'C68 H68 Ag2 N18 O16'
_chemical_formula_weight 1609.14
_chemical_name_systematic
;
?
;
_space_group_IT_number 14
_symmetry_cell_setting monoclinic
_symmetry_space_group_name_Hall '-P 2ybc'
_symmetry_space_group_name_H-M 'P 1 21/c 1'
_atom_sites_solution_hydrogens geom
_atom_sites_solution_primary direct
_atom_sites_solution_secondary difmap
_audit_creation_method SHELXL-97
_cell_angle_alpha 90.00
_cell_angle_beta 111.682(2)
_cell_angle_gamma 90.00
_cell_formula_units_Z 2
_cell_length_a 12.4814(17)
_cell_length_b 18.698(3)
_cell_length_c 16.038(2)
_cell_measurement_temperature 296(2)
_cell_volume 3478.1(9)
_computing_cell_refinement 'Bruker SMART'
_computing_data_collection 'Bruker SMART APEX II'
_computing_data_reduction 'Bruker SAINT'
_computing_structure_refinement 'SHELXL-97 (Sheldrick, 1997)'
_computing_structure_solution 'SHELXS-97 (Sheldrick, 1990)'
_diffrn_ambient_temperature 296(2)
_diffrn_measured_fraction_theta_full 0.996
_diffrn_measured_fraction_theta_max 0.996
_diffrn_measurement_device_type 'Bruker APEX II area detector'
_diffrn_measurement_method '\w scans'
_diffrn_radiation_monochromator graphite
_diffrn_radiation_source 'fine-focus sealed tube'
_diffrn_radiation_type MoK\a
_diffrn_radiation_wavelength 0.71073
_diffrn_reflns_av_R_equivalents 0.0301
_diffrn_reflns_av_sigmaI/netI 0.0357
_diffrn_reflns_limit_h_max 14
_diffrn_reflns_limit_h_min -12
_diffrn_reflns_limit_k_max 21
_diffrn_reflns_limit_k_min -22
_diffrn_reflns_limit_l_max 18
_diffrn_reflns_limit_l_min -19
_diffrn_reflns_number 17486
_diffrn_reflns_theta_full 25.00
_diffrn_reflns_theta_max 25.00
_diffrn_reflns_theta_min 2.09
_exptl_absorpt_coefficient_mu 0.645
_exptl_absorpt_correction_T_max 0.857
_exptl_absorpt_correction_T_min 0.803
_exptl_absorpt_correction_type multi-scan
_exptl_absorpt_process_details SADABS
_exptl_crystal_density_diffrn 1.537
_exptl_crystal_density_method 'not measured'
_exptl_crystal_description block
_exptl_crystal_F_000 1648
_exptl_crystal_size_max 0.34
_exptl_crystal_size_mid 0.30
_exptl_crystal_size_min 0.24
_refine_diff_density_max 0.703
_refine_diff_density_min -0.482
_refine_diff_density_rms 0.058
_refine_ls_extinction_method none
_refine_ls_goodness_of_fit_ref 1.045
_refine_ls_hydrogen_treatment constr
_refine_ls_matrix_type full
_refine_ls_number_parameters 473
_refine_ls_number_reflns 6107
_refine_ls_number_restraints 0
_refine_ls_restrained_S_all 1.045
_refine_ls_R_factor_all 0.0544
_refine_ls_R_factor_gt 0.0374
_refine_ls_shift/su_max 0.001
_refine_ls_shift/su_mean 0.000
_refine_ls_structure_factor_coef Fsqd
_refine_ls_weighting_details 'calc w=1/[\s^2^(Fo^2^)+(0.0423P)^2^+1.6756P] where P=(Fo^2^+2Fc^2^)/3'
_refine_ls_weighting_scheme calc
_refine_ls_wR_factor_gt 0.0876
_refine_ls_wR_factor_ref 0.0954
_reflns_number_gt 4711
_reflns_number_total 6107
_reflns_threshold_expression >2sigma(I)
_cod_data_source_file c2dt30512g.txt
_cod_data_source_block 2
_cod_depositor_comments
;
The following automatic conversions were performed:

'_exptl_absorpt_correction_type' value 'Multi-scan' changed to
'multi-scan' according to
/home/saulius/struct/CIF-dictionaries/cif_core.dic dictionary named
'cif_core.dic' version 2.4.1 from 2010-06-29.

Automatic conversion script
Id: cif_fix_values 1891 2012-01-12 08:04:46Z andrius 
;
_cod_original_cell_volume 3477.9(8)
_cod_original_sg_symbol_H-M P2(1)/c
_cod_database_code 7019493

loop_
_symmetry_equiv_pos_as_xyz
'x, y, z'
'-x, y+1/2, -z+1/2'
'-x, -y, -z'
'x, -y-1/2, z-1/2'

loop_
_atom_site_label
_atom_site_type_symbol
_atom_site_fract_x
_atom_site_fract_y
_atom_site_fract_z
_atom_site_U_iso_or_equiv
_atom_site_adp_type
_atom_site_occupancy
_atom_site_symmetry_multiplicity
_atom_site_calc_flag
_atom_site_refinement_flags
Ag1 Ag 0.16806(2) 0.547733(13) 0.177740(17) 0.04620(10) Uani 1 1 d .
N3 N 0.2471(2) 0.44845(13) 0.17357(16) 0.0368(6) Uani 1 1 d .
N5 N 0.0656(2) 0.64133(14) 0.16293(17) 0.0410(6) Uani 1 1 d .
N1 N 0.2038(2) 0.42005(13) -0.05651(16) 0.0372(6) Uani 1 1 d .
N2 N 0.2826(2) 0.34465(13) 0.12229(17) 0.0390(6) Uani 1 1 d .
N4 N -0.0721(2) 0.71059(15) 0.17555(18) 0.0467(7) Uani 1 1 d .
C9 C 0.2265(2) 0.40783(16) 0.1015(2) 0.0359(7) Uani 1 1 d .
C4 C 0.3675(3) 0.46695(17) -0.0947(2) 0.0415(8) Uani 1 1 d .
C8 C 0.1486(3) 0.42755(18) 0.0092(2) 0.0413(8) Uani 1 1 d .
H8A H 0.0807 0.3973 -0.0085 0.050 Uiso 1 1 calc R
H8B H 0.1237 0.4767 0.0092 0.050 Uiso 1 1 calc R
C16 C 0.3213(3) 0.40938(16) 0.2459(2) 0.0379(7) Uani 1 1 d .
C26 C 0.2577(3) 0.6374(2) 0.3770(2) 0.0527(9) Uani 1 1 d .
C11 C 0.3444(3) 0.34447(16) 0.2137(2) 0.0375(7) Uani 1 1 d .
C17 C -0.0401(3) 0.64292(17) 0.16421(19) 0.0392(7) Uani 1 1 d .
C24 C 0.1035(3) 0.71153(17) 0.1721(2) 0.0436(8) Uani 1 1 d .
C12 C 0.4185(3) 0.29419(18) 0.2695(2) 0.0513(9) Uani 1 1 d .
H12 H 0.4333 0.2507 0.2478 0.062 Uiso 1 1 calc R
C10 C 0.2716(3) 0.28330(17) 0.0637(2) 0.0522(9) Uani 1 1 d .
H10A H 0.2056 0.2896 0.0094 0.078 Uiso 1 1 calc R
H10B H 0.2624 0.2406 0.0936 0.078 Uiso 1 1 calc R
H10C H 0.3397 0.2793 0.0496 0.078 Uiso 1 1 calc R
N8 N 0.4103(3) 0.7279(2) 0.3861(2) 0.0620(8) Uani 1 1 d .
C1 C 0.5181(3) 0.4518(3) -0.1852(3) 0.0718(12) Uani 1 1 d .
H1 H 0.5662 0.4461 -0.2172 0.086 Uiso 1 1 calc R
C28 C 0.2449(3) 0.76413(19) 0.4158(2) 0.0514(9) Uani 1 1 d .
H28 H 0.2774 0.8096 0.4262 0.062 Uiso 1 1 calc R
C23 C 0.2061(3) 0.7409(2) 0.1716(2) 0.0616(10) Uani 1 1 d .
H23 H 0.2636 0.7123 0.1653 0.074 Uiso 1 1 calc R
O1 O 0.3059(3) 0.58753(16) 0.3544(2) 0.0911(10) Uani 1 1 d .
C29 C 0.1392(3) 0.75218(19) 0.4228(2) 0.0525(9) Uani 1 1 d .
C27 C 0.3011(3) 0.70979(18) 0.3939(2) 0.0453(8) Uani 1 1 d .
C19 C 0.0184(3) 0.75538(19) 0.1803(2) 0.0501(9) Uani 1 1 d .
C31 C 0.1492(3) 0.63008(18) 0.3898(2) 0.0504(9) Uani 1 1 d .
C30 C 0.0915(3) 0.6845(2) 0.4108(2) 0.0551(9) Uani 1 1 d .
H30 H 0.0213 0.6763 0.4169 0.066 Uiso 1 1 calc R
C14 C 0.4464(3) 0.3771(2) 0.3910(2) 0.0619(10) Uani 1 1 d .
H14 H 0.4825 0.3873 0.4518 0.074 Uiso 1 1 calc R
C5 C 0.4275(3) 0.4040(2) -0.0890(3) 0.0592(10) Uani 1 1 d .
H5 H 0.4181 0.3665 -0.0543 0.071 Uiso 1 1 calc R
C7 C 0.2884(3) 0.47796(19) -0.0441(2) 0.0478(8) Uani 1 1 d .
H7A H 0.3346 0.4822 0.0194 0.057 Uiso 1 1 calc R
H7B H 0.2472 0.5227 -0.0633 0.057 Uiso 1 1 calc R
O2 O 0.1018(3) 0.51814(17) 0.3254(2) 0.1009(12) Uani 1 1 d .
C13 C 0.4685(3) 0.3122(2) 0.3583(2) 0.0601(10) Uani 1 1 d .
H13 H 0.5188 0.2801 0.3980 0.072 Uiso 1 1 calc R
C15 C 0.3725(3) 0.4266(2) 0.3357(2) 0.0524(9) Uani 1 1 d .
H15 H 0.3576 0.4699 0.3579 0.063 Uiso 1 1 calc R
C3 C 0.3866(3) 0.5226(2) -0.1441(3) 0.0570(10) Uani 1 1 d .
H3 H 0.3477 0.5656 -0.1480 0.068 Uiso 1 1 calc R
N6 N 0.0953(3) 0.55966(19) 0.3796(3) 0.0783(11) Uani 1 1 d .
O3 O 0.0508(5) 0.54428(19) 0.4348(4) 0.172(2) Uani 1 1 d .
C6 C 0.5023(3) 0.3965(2) -0.1351(3) 0.0707(12) Uani 1 1 d .
H6 H 0.5415 0.3537 -0.1318 0.085 Uiso 1 1 calc R
O7 O 0.4561(3) 0.6854(2) 0.3547(3) 0.1222(14) Uani 1 1 d .
C2 C 0.4629(4) 0.5153(3) -0.1879(3) 0.0718(12) Uani 1 1 d .
H2 H 0.4766 0.5537 -0.2194 0.086 Uiso 1 1 calc R
O5 O 0.1220(3) 0.86899(18) 0.4590(3) 0.1160(14) Uani 1 1 d .
C18 C -0.1791(3) 0.7331(2) 0.1848(3) 0.0660(11) Uani 1 1 d .
H18A H -0.2271 0.6920 0.1806 0.099 Uiso 1 1 calc R
H18B H -0.2188 0.7663 0.1379 0.099 Uiso 1 1 calc R
H18C H -0.1618 0.7557 0.2421 0.099 Uiso 1 1 calc R
C20 C 0.0321(4) 0.8288(2) 0.1914(3) 0.0721(12) Uani 1 1 d .
H20 H -0.0242 0.8577 0.1992 0.087 Uiso 1 1 calc R
O6 O 0.4495(3) 0.7865(2) 0.4074(3) 0.1284(16) Uani 1 1 d .
C21 C 0.1335(5) 0.8564(2) 0.1903(3) 0.0874(15) Uani 1 1 d .
H21 H 0.1454 0.9055 0.1961 0.105 Uiso 1 1 calc R
C22 C 0.2184(4) 0.8137(2) 0.1809(3) 0.0803(13) Uani 1 1 d .
H22 H 0.2859 0.8348 0.1808 0.096 Uiso 1 1 calc R
O4 O -0.0224(3) 0.7998(2) 0.4348(3) 0.1281(16) Uani 1 1 d .
N7 N 0.0759(3) 0.8110(2) 0.4396(3) 0.0797(11) Uani 1 1 d .
N9 N 0.2549(4) 0.4305(3) 0.5745(3) 0.0982(13) Uani 1 1 d .
O8 O 0.1754(4) 0.3691(3) 0.6568(3) 0.1336(16) Uani 1 1 d .
C32 C 0.2356(5) 0.4133(4) 0.6454(4) 0.114(2) Uani 1 1 d .
H32 H 0.2759 0.4403 0.6960 0.137 Uiso 1 1 calc R
C34 C 0.3341(7) 0.4826(5) 0.5694(5) 0.185(4) Uani 1 1 d .
H34A H 0.3400 0.5200 0.6119 0.277 Uiso 1 1 calc R
H34B H 0.3079 0.5024 0.5100 0.277 Uiso 1 1 calc R
H34C H 0.4084 0.4610 0.5829 0.277 Uiso 1 1 calc R
C25 C 0.1171(3) 0.42050(18) -0.1480(2) 0.0426(8) Uani 1 1 d .
H25A H 0.1555 0.4205 -0.1907 0.051 Uiso 1 1 calc R
H25B H 0.0714 0.4638 -0.1572 0.051 Uiso 1 1 calc R
C33 C 0.1917(8) 0.3905(4) 0.4922(4) 0.182(4) Uani 1 1 d .
H33A H 0.1445 0.3548 0.5047 0.273 Uiso 1 1 calc R
H33B H 0.2455 0.3679 0.4706 0.273 Uiso 1 1 calc R
H33C H 0.1438 0.4228 0.4473 0.273 Uiso 1 1 calc R

loop_
_atom_site_aniso_label
_atom_site_aniso_U_11
_atom_site_aniso_U_22
_atom_site_aniso_U_33
_atom_site_aniso_U_23
_atom_site_aniso_U_13
_atom_site_aniso_U_12
Ag1 0.04245(16) 0.04069(17) 0.05757(17) 0.00056(12) 0.02092(12) 0.00841(12)
N3 0.0381(14) 0.0349(14) 0.0425(14) 0.0028(12) 0.0207(12) 0.0030(12)
N5 0.0384(15) 0.0397(16) 0.0443(15) -0.0011(12) 0.0145(12) 0.0053(12)
N1 0.0332(14) 0.0404(15) 0.0400(14) 0.0003(12) 0.0157(11) -0.0012(12)
N2 0.0385(14) 0.0342(15) 0.0450(15) -0.0009(12) 0.0163(12) 0.0016(12)
N4 0.0422(16) 0.0456(17) 0.0503(16) -0.0057(13) 0.0146(13) 0.0087(14)
C9 0.0326(16) 0.0369(18) 0.0447(18) 0.0015(14) 0.0218(14) 0.0011(14)
C4 0.0381(17) 0.0405(19) 0.0459(18) -0.0025(14) 0.0154(14) -0.0114(15)
C8 0.0348(17) 0.0434(18) 0.0477(18) 0.0036(15) 0.0176(15) 0.0056(14)
C16 0.0358(17) 0.0376(18) 0.0441(18) 0.0044(14) 0.0193(14) 0.0024(14)
C26 0.050(2) 0.050(2) 0.054(2) -0.0049(17) 0.0148(17) 0.0059(18)
C11 0.0376(17) 0.0337(17) 0.0447(18) 0.0049(14) 0.0192(14) -0.0007(14)
C17 0.0381(18) 0.0408(19) 0.0354(16) 0.0004(14) 0.0098(14) 0.0066(15)
C24 0.0424(19) 0.0407(19) 0.0436(18) -0.0026(15) 0.0112(15) 0.0017(16)
C12 0.056(2) 0.041(2) 0.058(2) 0.0066(17) 0.0231(18) 0.0098(17)
C10 0.056(2) 0.0380(19) 0.058(2) -0.0060(16) 0.0161(18) 0.0056(17)
N8 0.0500(19) 0.068(2) 0.073(2) -0.0056(18) 0.0288(17) -0.0003(18)
C1 0.050(2) 0.093(4) 0.087(3) -0.017(3) 0.041(2) -0.025(2)
C28 0.053(2) 0.048(2) 0.054(2) -0.0103(17) 0.0202(17) -0.0069(17)
C23 0.050(2) 0.067(3) 0.066(2) -0.002(2) 0.0185(19) -0.008(2)
O1 0.074(2) 0.0583(19) 0.143(3) -0.0257(19) 0.042(2) 0.0093(16)
C29 0.048(2) 0.052(2) 0.063(2) -0.0139(18) 0.0268(18) 0.0022(18)
C27 0.0395(18) 0.051(2) 0.0457(19) -0.0047(16) 0.0162(15) -0.0010(16)
C19 0.049(2) 0.043(2) 0.050(2) -0.0025(16) 0.0087(16) 0.0031(17)
C31 0.052(2) 0.043(2) 0.054(2) 0.0025(16) 0.0175(17) -0.0045(17)
C30 0.049(2) 0.063(3) 0.059(2) 0.0008(18) 0.0251(18) -0.0065(19)
C14 0.074(3) 0.066(3) 0.0395(19) 0.0011(18) 0.0135(18) 0.008(2)
C5 0.054(2) 0.049(2) 0.082(3) 0.0050(19) 0.033(2) -0.0032(18)
C7 0.048(2) 0.047(2) 0.050(2) -0.0048(16) 0.0211(16) -0.0079(17)
O2 0.167(4) 0.062(2) 0.069(2) -0.0079(17) 0.037(2) -0.039(2)
C13 0.062(2) 0.056(2) 0.053(2) 0.0118(18) 0.0103(18) 0.016(2)
C15 0.063(2) 0.048(2) 0.046(2) -0.0008(16) 0.0204(17) 0.0092(18)
C3 0.048(2) 0.055(2) 0.069(2) 0.0081(19) 0.0225(19) -0.0076(18)
N6 0.085(3) 0.052(2) 0.108(3) 0.011(2) 0.047(2) -0.004(2)
O3 0.224(5) 0.076(3) 0.315(7) -0.024(3) 0.215(6) -0.041(3)
C6 0.050(2) 0.057(3) 0.112(3) -0.017(2) 0.038(2) -0.007(2)
O7 0.108(3) 0.092(3) 0.216(4) -0.022(3) 0.118(3) -0.005(2)
C2 0.067(3) 0.078(3) 0.083(3) 0.008(2) 0.042(2) -0.019(2)
O5 0.124(3) 0.065(2) 0.194(4) -0.048(2) 0.099(3) -0.018(2)
C18 0.054(2) 0.068(3) 0.078(3) -0.011(2) 0.028(2) 0.016(2)
C20 0.069(3) 0.050(2) 0.083(3) -0.011(2) 0.013(2) 0.006(2)
O6 0.076(2) 0.100(3) 0.230(5) -0.067(3) 0.081(3) -0.044(2)
C21 0.094(4) 0.045(3) 0.104(4) -0.007(2) 0.013(3) -0.012(3)
C22 0.072(3) 0.063(3) 0.098(3) 0.002(2) 0.023(3) -0.021(3)
O4 0.077(2) 0.107(3) 0.229(5) -0.068(3) 0.089(3) -0.008(2)
N7 0.075(3) 0.067(3) 0.109(3) -0.025(2) 0.047(2) -0.002(2)
N9 0.103(3) 0.115(3) 0.064(3) 0.007(2) 0.016(2) -0.011(3)
O8 0.132(4) 0.159(4) 0.107(3) -0.007(3) 0.041(3) -0.059(3)
C32 0.098(4) 0.160(6) 0.079(4) -0.022(4) 0.027(3) -0.057(4)
C34 0.171(7) 0.262(10) 0.105(5) 0.015(6) 0.034(5) -0.112(7)
C25 0.0432(19) 0.0463(19) 0.0402(18) 0.0025(15) 0.0175(15) 0.0032(16)
C33 0.329(12) 0.113(5) 0.077(4) 0.004(4) 0.042(6) -0.025(6)

loop_
_atom_type_symbol
_atom_type_description
_atom_type_scat_dispersion_real
_atom_type_scat_dispersion_imag
_atom_type_scat_source
C C 0.0033 0.0016 'International Tables Vol C Tables 4.2.6.8 and 6.1.1.4'
H H 0.0000 0.0000 'International Tables Vol C Tables 4.2.6.8 and 6.1.1.4'
N N 0.0061 0.0033 'International Tables Vol C Tables 4.2.6.8 and 6.1.1.4'
O O 0.0106 0.0060 'International Tables Vol C Tables 4.2.6.8 and 6.1.1.4'
Ag Ag -0.8971 1.1015 'International Tables Vol C Tables 4.2.6.8 and 6.1.1.4'

loop_
_geom_angle_atom_site_label_1
_geom_angle_atom_site_label_2
_geom_angle_atom_site_label_3
_geom_angle
_geom_angle_site_symmetry_3
N3 Ag1 N5 170.49(9) .
C9 N3 C16 106.3(2) .
C9 N3 Ag1 126.0(2) .
C16 N3 Ag1 127.4(2) .
C17 N5 C24 106.2(3) .
C17 N5 Ag1 125.2(2) .
C24 N5 Ag1 126.9(2) .
C8 N1 C25 110.5(2) .
C8 N1 C7 109.7(2) .
C25 N1 C7 111.0(2) .
C9 N2 C11 107.4(2) .
C9 N2 C10 127.8(3) .
C11 N2 C10 124.4(3) .
C17 N4 C19 107.2(3) .
C17 N4 C18 127.4(3) .
C19 N4 C18 125.4(3) .
N3 C9 N2 111.7(3) .
N3 C9 C8 124.8(3) .
N2 C9 C8 123.5(3) .
C5 C4 C3 118.4(3) .
C5 C4 C7 121.9(3) .
C3 C4 C7 119.6(3) .
N1 C8 C9 112.6(2) .
C15 C16 C11 120.8(3) .
C15 C16 N3 131.0(3) .
C11 C16 N3 108.2(3) .
O1 C26 C27 124.9(3) .
O1 C26 C31 123.6(3) .
C27 C26 C31 111.5(3) .
N2 C11 C12 131.6(3) .
N2 C11 C16 106.3(3) .
C12 C11 C16 122.1(3) .
N5 C17 N4 111.5(3) .
N5 C17 C25 124.2(3) 3_565
N4 C17 C25 124.2(3) 3_565
N5 C24 C19 109.1(3) .
N5 C24 C23 130.6(3) .
C19 C24 C23 120.3(3) .
C13 C12 C11 116.3(3) .
O7 N8 O6 121.4(4) .
O7 N8 C27 119.5(4) .
O6 N8 C27 119.1(3) .
C2 C1 C6 119.7(4) .
C27 C28 C29 120.1(3) .
C22 C23 C24 117.1(4) .
C30 C29 C28 120.8(3) .
C30 C29 N7 119.3(3) .
C28 C29 N7 119.9(3) .
C28 C27 C26 123.9(3) .
C28 C27 N8 116.1(3) .
C26 C27 N8 120.0(3) .
C24 C19 N4 106.0(3) .
C24 C19 C20 122.4(4) .
N4 C19 C20 131.6(4) .
C30 C31 C26 124.9(3) .
C30 C31 N6 116.1(3) .
C26 C31 N6 119.0(3) .
C31 C30 C29 118.7(3) .
C15 C14 C13 121.6(3) .
C4 C5 C6 120.3(4) .
N1 C7 C4 114.0(3) .
C12 C13 C14 122.0(3) .
C14 C15 C16 117.3(3) .
C4 C3 C2 121.0(4) .
O2 N6 O3 122.6(4) .
O2 N6 C31 121.2(4) .
O3 N6 C31 115.9(4) .
C1 C6 C5 120.4(4) .
C1 C2 C3 120.2(4) .
C21 C20 C19 116.1(4) .
C20 C21 C22 122.3(4) .
C23 C22 C21 121.7(4) .
O5 N7 O4 122.8(4) .
O5 N7 C29 119.3(4) .
O4 N7 C29 117.8(4) .
C32 N9 C34 125.9(5) .
C32 N9 C33 117.0(5) .
C34 N9 C33 117.0(5) .
O8 C32 N9 130.7(6) .
N1 C25 C17 111.1(3) 3_565

loop_
_geom_bond_atom_site_label_1
_geom_bond_atom_site_label_2
_geom_bond_distance
_geom_bond_site_symmetry_2
Ag1 N3 2.115(2) .
Ag1 N5 2.128(2) .
N3 C9 1.326(4) .
N3 C16 1.394(4) .
N5 C17 1.327(4) .
N5 C24 1.385(4) .
N1 C8 1.464(4) .
N1 C25 1.467(4) .
N1 C7 1.473(4) .
N2 C9 1.351(4) .
N2 C11 1.381(4) .
N2 C10 1.457(4) .
N4 C17 1.359(4) .
N4 C19 1.386(4) .
N4 C18 1.459(4) .
C9 C8 1.486(4) .
C4 C5 1.379(5) .
C4 C3 1.381(4) .
C4 C7 1.506(4) .
C16 C15 1.380(4) .
C16 C11 1.391(4) .
C26 O1 1.235(4) .
C26 C27 1.446(5) .
C26 C31 1.450(5) .
C11 C12 1.389(4) .
C17 C25 1.488(4) 3_565
C24 C19 1.386(5) .
C24 C23 1.396(5) .
C12 C13 1.369(5) .
N8 O7 1.194(4) .
N8 O6 1.196(4) .
N8 C27 1.455(4) .
C1 C2 1.365(6) .
C1 C6 1.366(6) .
C28 C27 1.353(5) .
C28 C29 1.383(5) .
C23 C22 1.371(6) .
C29 C30 1.382(5) .
C29 N7 1.438(5) .
C19 C20 1.387(5) .
C31 C30 1.358(5) .
C31 N6 1.460(5) .
C14 C15 1.375(5) .
C14 C13 1.389(5) .
C5 C6 1.396(5) .
O2 N6 1.190(5) .
C3 C2 1.383(5) .
N6 O3 1.240(5) .
O5 N7 1.212(4) .
C20 C21 1.373(6) .
C21 C22 1.380(7) .
O4 N7 1.218(4) .
N9 C32 1.287(7) .
N9 C34 1.413(7) .
N9 C33 1.467(7) .
O8 C32 1.176(6) .
C25 C17 1.488(4) 3_565

loop_
_geom_torsion_atom_site_label_1
_geom_torsion_atom_site_label_2
_geom_torsion_atom_site_label_3
_geom_torsion_atom_site_label_4
_geom_torsion
_geom_torsion_site_symmetry_4
N5 Ag1 N3 C9 25.0(7) .
N5 Ag1 N3 C16 -148.0(5) .
N3 Ag1 N5 C17 58.5(7) .
N3 Ag1 N5 C24 -138.4(5) .
C16 N3 C9 N2 0.0(3) .
Ag1 N3 C9 N2 -174.19(18) .
C16 N3 C9 C8 178.2(3) .
Ag1 N3 C9 C8 4.0(4) .
C11 N2 C9 N3 -0.6(3) .
C10 N2 C9 N3 172.6(3) .
C11 N2 C9 C8 -178.7(3) .
C10 N2 C9 C8 -5.6(5) .
C25 N1 C8 C9 164.4(3) .
C7 N1 C8 C9 -73.0(3) .
N3 C9 C8 N1 128.5(3) .
N2 C9 C8 N1 -53.6(4) .
C9 N3 C16 C15 178.0(3) .
Ag1 N3 C16 C15 -7.9(5) .
C9 N3 C16 C11 0.5(3) .
Ag1 N3 C16 C11 174.63(19) .
C9 N2 C11 C12 -178.2(3) .
C10 N2 C11 C12 8.4(5) .
C9 N2 C11 C16 0.9(3) .
C10 N2 C11 C16 -172.6(3) .
C15 C16 C11 N2 -178.7(3) .
N3 C16 C11 N2 -0.9(3) .
C15 C16 C11 C12 0.5(5) .
N3 C16 C11 C12 178.3(3) .
C24 N5 C17 N4 -1.2(3) .
Ag1 N5 C17 N4 164.77(19) .
C24 N5 C17 C25 174.3(3) 3_565
Ag1 N5 C17 C25 -19.8(4) 3_565
C19 N4 C17 N5 1.1(4) .
C18 N4 C17 N5 -176.7(3) .
C19 N4 C17 C25 -174.4(3) 3_565
C18 N4 C17 C25 7.9(5) 3_565
C17 N5 C24 C19 0.9(3) .
Ag1 N5 C24 C19 -164.8(2) .
C17 N5 C24 C23 -177.3(3) .
Ag1 N5 C24 C23 17.1(5) .
N2 C11 C12 C13 178.4(3) .
C16 C11 C12 C13 -0.5(5) .
N5 C24 C23 C22 178.9(4) .
C19 C24 C23 C22 1.0(5) .
C27 C28 C29 C30 2.4(6) .
C27 C28 C29 N7 -175.5(3) .
C29 C28 C27 C26 -0.3(5) .
C29 C28 C27 N8 178.5(3) .
O1 C26 C27 C28 177.8(4) .
C31 C26 C27 C28 -2.2(5) .
O1 C26 C27 N8 -1.1(6) .
C31 C26 C27 N8 179.0(3) .
O7 N8 C27 C28 -169.4(4) .
O6 N8 C27 C28 7.2(5) .
O7 N8 C27 C26 9.6(5) .
O6 N8 C27 C26 -173.9(4) .
N5 C24 C19 N4 -0.2(4) .
C23 C24 C19 N4 178.1(3) .
N5 C24 C19 C20 179.3(3) .
C23 C24 C19 C20 -2.4(5) .
C17 N4 C19 C24 -0.5(3) .
C18 N4 C19 C24 177.3(3) .
C17 N4 C19 C20 -179.9(4) .
C18 N4 C19 C20 -2.1(6) .
O1 C26 C31 C30 -176.9(4) .
C27 C26 C31 C30 3.0(5) .
O1 C26 C31 N6 2.8(6) .
C27 C26 C31 N6 -177.2(3) .
C26 C31 C30 C29 -1.3(6) .
N6 C31 C30 C29 179.0(3) .
C28 C29 C30 C31 -1.6(5) .
N7 C29 C30 C31 176.3(3) .
C3 C4 C5 C6 -2.4(5) .
C7 C4 C5 C6 -178.4(3) .
C8 N1 C7 C4 167.9(3) .
C25 N1 C7 C4 -69.7(3) .
C5 C4 C7 N1 -51.0(4) .
C3 C4 C7 N1 133.1(3) .
C11 C12 C13 C14 0.1(6) .
C15 C14 C13 C12 0.3(6) .
C13 C14 C15 C16 -0.3(6) .
C11 C16 C15 C14 -0.1(5) .
N3 C16 C15 C14 -177.3(3) .
C5 C4 C3 C2 0.9(5) .
C7 C4 C3 C2 177.0(3) .
C30 C31 N6 O2 144.6(4) .
C26 C31 N6 O2 -35.1(6) .
C30 C31 N6 O3 -40.6(6) .
C26 C31 N6 O3 139.6(5) .
C2 C1 C6 C5 1.9(6) .
C4 C5 C6 C1 1.0(6) .
C6 C1 C2 C3 -3.4(6) .
C4 C3 C2 C1 2.0(6) .
C24 C19 C20 C21 2.6(6) .
N4 C19 C20 C21 -178.1(4) .
C19 C20 C21 C22 -1.5(7) .
C24 C23 C22 C21 0.0(7) .
C20 C21 C22 C23 0.3(8) .
C30 C29 N7 O5 172.7(4) .
C28 C29 N7 O5 -9.4(6) .
C30 C29 N7 O4 -6.3(6) .
C28 C29 N7 O4 171.5(4) .
C34 N9 C32 O8 -176.6(8) .
C33 N9 C32 O8 1.2(12) .
C8 N1 C25 C17 -64.9(3) 3_565
C7 N1 C25 C17 173.2(3) 3_565
